data_7015509
loop_
_publ_author_name
'Molter, Anja'
'Mohr, Fabian'

_publ_section_title
;
 Indium(III), antimony(III) and bismuth(III) dihalide complexes with
 tridentate, anionic thio- and selenosemicarbazonato ligands.
;
_journal_issue 14
_journal_name_full 'Dalton transactions (Cambridge, England : 2003)'
_journal_page_first 3754
_journal_page_last 3758
_journal_paper_doi 10.1039/c0dt01693d
_journal_volume 40
_journal_year 2011
_chemical_formula_sum 'C10 H13 Br2 In N4 Se'
_chemical_formula_weight 542.84
_space_group_IT_number 2
_symmetry_cell_setting triclinic
_symmetry_space_group_name_Hall '-P 1'
_symmetry_space_group_name_H-M 'P -1'
_atom_sites_solution_hydrogens geom
_atom_sites_solution_primary heavy
_atom_sites_solution_secondary difmap
_audit_creation_method SHELXL-97
_cell_angle_alpha 67.763(5)
_cell_angle_beta 84.663(4)
_cell_angle_gamma 77.020(5)
_cell_formula_units_Z 2
_cell_length_a 8.8744(5)
_cell_length_b 9.0004(5)
_cell_length_c 10.5203(6)
_cell_measurement_reflns_used 3054
_cell_measurement_temperature 150.0
_cell_measurement_theta_max 29.0169
_cell_measurement_theta_min 2.5954
_cell_volume 757.89(8)
_computing_cell_refinement
;
CrysAlisPro, Oxford Diffraction Ltd.,
Version 1.171.33.34d (release 27-02-2009 CrysAlis171 .NET)
(compiled Feb 27 2009,15:38:38)
;
_computing_data_collection
;
CrysAlisPro, Oxford Diffraction Ltd.,
Version 1.171.33.34d (release 27-02-2009 CrysAlis171 .NET)
(compiled Feb 27 2009,15:38:38)
;
_computing_data_reduction
;
CrysAlisPro, Oxford Diffraction Ltd.,
Version 1.171.33.34d (release 27-02-2009 CrysAlis171 .NET)
(compiled Feb 27 2009,15:38:38)
;
_computing_molecular_graphics
;
OLEX2: a complete structure solution, refinement and analysis program.
Dolomanov et al., J. Appl. Cryst. (2009). 42, 339-341
;
_computing_publication_material
;
OLEX2: a complete structure solution, refinement and analysis program.
Dolomanov et al., J. Appl. Cryst. (2009). 42, 339-341
;
_computing_structure_refinement 'SHELXL-97 (Sheldrick, 1997)'
_computing_structure_solution 'SHELXS-97 (Sheldrick, 1990)/Bruker'
_diffrn_ambient_temperature 150.0
_diffrn_detector_area_resol_mean 16.2705
_diffrn_measured_fraction_theta_full 0.949
_diffrn_measured_fraction_theta_max 0.814
_diffrn_measurement_device_type 'Oxford Diffraction Gemini Ultra'
_diffrn_measurement_method '\w scans'
_diffrn_radiation_monochromator graphite
_diffrn_radiation_source 'fine-focus sealed tube'
_diffrn_radiation_type MoK\a
_diffrn_radiation_wavelength 0.71073
_diffrn_reflns_av_R_equivalents 0.0396
_diffrn_reflns_av_sigmaI/netI 0.0651
_diffrn_reflns_limit_h_max 11
_diffrn_reflns_limit_h_min -11
_diffrn_reflns_limit_k_max 11
_diffrn_reflns_limit_k_min -11
_diffrn_reflns_limit_l_max 11
_diffrn_reflns_limit_l_min -13
_diffrn_reflns_number 5252
_diffrn_reflns_theta_full 25.05
_diffrn_reflns_theta_max 29.09
_diffrn_reflns_theta_min 3.06
_exptl_absorpt_coefficient_mu 9.221
_exptl_absorpt_correction_T_max 1.00000
_exptl_absorpt_correction_T_min 0.46956
_exptl_absorpt_correction_type multi-scan
_exptl_absorpt_process_details
;
CrysAlisPro, Oxford Diffraction Ltd.,
Version 1.171.33.34d (release 27-02-2009 CrysAlis171 .NET)
(compiled Feb 27 2009,15:38:38)
Empirical absorption correction using spherical harmonics,
implemented in SCALE3 ABSPACK scaling algorithm.
;
_exptl_crystal_colour yellow
_exptl_crystal_colour_primary yellow
_exptl_crystal_density_diffrn 2.379
_exptl_crystal_density_method 'not measured'
_exptl_crystal_description plate
_exptl_crystal_F_000 508
_exptl_crystal_size_max 0.11
_exptl_crystal_size_mid 0.06
_exptl_crystal_size_min 0.01
_refine_diff_density_max 2.649
_refine_diff_density_min -2.079
_refine_diff_density_rms 0.459
_refine_ls_extinction_method none
_refine_ls_goodness_of_fit_ref 1.022
_refine_ls_hydrogen_treatment constr
_refine_ls_matrix_type full
_refine_ls_number_parameters 166
_refine_ls_number_reflns 3313
_refine_ls_number_restraints 0
_refine_ls_restrained_S_all 1.022
_refine_ls_R_factor_all 0.0646
_refine_ls_R_factor_gt 0.0410
_refine_ls_shift/su_max 0.000
_refine_ls_shift/su_mean 0.000
_refine_ls_structure_factor_coef Fsqd
_refine_ls_weighting_details
;
calc w=1/[\s^2^(Fo^2^)+(0.0950P)^2^+0.0000P] where P=(Fo^2^+2Fc^2^)/3
;
_refine_ls_weighting_scheme calc
_refine_ls_wR_factor_gt 0.1135
_refine_ls_wR_factor_ref 0.1483
_reflns_number_gt 2454
_reflns_number_total 3313
_reflns_threshold_expression >2sigma(I)
_cod_data_source_file c0dt01693d.txt
_cod_data_source_block FMINS2
_cod_depositor_comments
;
The following automatic conversions were performed:
'_symmetry_cell_setting' value 'Triclinic' changed to 'triclinic'
according to '/home/saulius/struct/CIF-dictionaries/cif_core.dic'
dictionary named 'cif_core.dic' version 2.4.1 from 2010-06-29.

Automatic conversion script
Id: cif_fix_enum 1555 2011-01-17 13:19:09Z saulius 
;
_cod_original_cell_volume 757.90(7)
_cod_database_code 7015509

loop_
_symmetry_equiv_pos_as_xyz
'x, y, z'
'-x, -y, -z'

loop_
_atom_site_label
_atom_site_type_symbol
_atom_site_fract_x
_atom_site_fract_y
_atom_site_fract_z
_atom_site_U_iso_or_equiv
_atom_site_adp_type
_atom_site_occupancy
_atom_site_symmetry_multiplicity
_atom_site_calc_flag
_atom_site_refinement_flags
_atom_site_disorder_assembly
_atom_site_disorder_group
In1 In 0.35606(6) 0.11618(6) 0.29865(6) 0.01759(18) Uani 1 1 d . . .
Se1 Se 0.10187(9) 0.16235(10) 0.42960(9) 0.0227(2) Uani 1 1 d . . .
Br1 Br 0.28210(10) 0.10335(10) 0.07497(9) 0.0259(2) Uani 1 1 d . . .
Br2 Br 0.48906(9) -0.17834(9) 0.43855(9) 0.0216(2) Uani 1 1 d . . .
N1 N 0.5807(7) 0.1989(8) 0.2193(7) 0.0180(14) Uani 1 1 d . . .
N4 N -0.0696(8) 0.4820(9) 0.3496(8) 0.0291(18) Uani 1 1 d . . .
N2 N 0.3151(8) 0.3897(8) 0.2453(7) 0.0216(16) Uani 1 1 d . . .
N3 N 0.1749(8) 0.4804(8) 0.2650(8) 0.0232(16) Uani 1 1 d . . .
C7 C 0.4103(10) 0.6451(9) 0.1644(9) 0.026(2) Uani 1 1 d . . .
H7AB H 0.4348 0.7002 0.0673 0.039 Uiso 1 1 calc R . .
H7AC H 0.4818 0.6606 0.2216 0.039 Uiso 1 1 calc R . .
H7AA H 0.3040 0.6919 0.1838 0.039 Uiso 1 1 calc R . .
C1 C 0.5741(9) 0.3619(9) 0.1755(8) 0.0175(17) Uani 1 1 d . . .
C6 C 0.4261(9) 0.4651(9) 0.1956(8) 0.0180(17) Uani 1 1 d . . .
C2 C 0.7058(10) 0.4254(11) 0.1207(9) 0.0242(19) Uani 1 1 d . . .
H2AA H 0.7026 0.5395 0.0923 0.029 Uiso 1 1 calc R . .
C3 C 0.8423(10) 0.3183(11) 0.1083(10) 0.030(2) Uani 1 1 d . . .
H3AA H 0.9324 0.3599 0.0698 0.036 Uiso 1 1 calc R . .
C5 C 0.7123(10) 0.0988(10) 0.2054(10) 0.029(2) Uani 1 1 d . . .
H5AA H 0.7142 -0.0151 0.2336 0.034 Uiso 1 1 calc R . .
C10 C -0.1922(10) 0.4123(12) 0.4371(10) 0.031(2) Uani 1 1 d . . .
H10A H -0.1688 0.2932 0.4617 0.046 Uiso 1 1 calc R . .
H10B H -0.2905 0.4596 0.3880 0.046 Uiso 1 1 calc R . .
H10C H -0.1999 0.4373 0.5207 0.046 Uiso 1 1 calc R . .
C8 C 0.0700(9) 0.3943(10) 0.3355(9) 0.0225(18) Uani 1 1 d . . .
C4 C 0.8465(10) 0.1561(12) 0.1509(10) 0.030(2) Uani 1 1 d . . .
H4AA H 0.9391 0.0823 0.1439 0.036 Uiso 1 1 calc R . .
C9 C -0.1032(11) 0.6627(11) 0.2814(11) 0.037(2) Uani 1 1 d . . .
H9AC H -0.0306 0.7081 0.3137 0.056 Uiso 1 1 calc R . .
H9AB H -0.2092 0.7071 0.3036 0.056 Uiso 1 1 calc R . .
H9AA H -0.0919 0.6927 0.1818 0.056 Uiso 1 1 calc R . .

loop_
_atom_site_aniso_label
_atom_site_aniso_U_11
_atom_site_aniso_U_22
_atom_site_aniso_U_33
_atom_site_aniso_U_23
_atom_site_aniso_U_13
_atom_site_aniso_U_12
In1 0.0156(3) 0.0126(3) 0.0208(3) -0.0021(2) 0.0004(2) -0.0026(2)
Se1 0.0196(4) 0.0188(4) 0.0252(5) -0.0038(3) 0.0043(4) -0.0047(3)
Br1 0.0277(5) 0.0263(4) 0.0235(4) -0.0078(4) -0.0018(4) -0.0071(3)
Br2 0.0229(4) 0.0153(4) 0.0221(4) -0.0027(3) -0.0030(3) -0.0013(3)
N1 0.020(3) 0.021(3) 0.011(3) -0.004(3) -0.006(3) -0.003(3)
N4 0.022(4) 0.025(4) 0.034(4) -0.006(3) 0.003(3) -0.002(3)
N2 0.020(3) 0.016(3) 0.022(4) -0.002(3) 0.002(3) -0.001(3)
N3 0.022(4) 0.016(3) 0.028(4) -0.006(3) 0.002(3) 0.000(3)
C7 0.037(5) 0.017(4) 0.028(5) -0.008(3) -0.005(4) -0.009(4)
C1 0.019(4) 0.020(4) 0.013(4) -0.004(3) -0.005(3) -0.006(3)
C6 0.025(4) 0.018(4) 0.013(4) -0.006(3) -0.004(3) -0.005(3)
C2 0.031(5) 0.031(4) 0.016(4) -0.008(3) -0.006(4) -0.015(4)
C3 0.024(4) 0.038(5) 0.028(5) -0.008(4) 0.002(4) -0.011(4)
C5 0.023(4) 0.018(4) 0.036(5) -0.002(4) 0.003(4) 0.001(3)
C10 0.018(4) 0.042(5) 0.035(5) -0.017(4) -0.001(4) -0.006(4)
C8 0.021(4) 0.024(4) 0.023(4) -0.009(3) -0.004(4) -0.002(3)
C4 0.021(4) 0.038(5) 0.029(5) -0.012(4) 0.005(4) -0.005(4)
C9 0.033(5) 0.028(5) 0.043(6) -0.009(4) -0.001(5) 0.002(4)

loop_
_atom_type_symbol
_atom_type_description
_atom_type_scat_dispersion_real
_atom_type_scat_dispersion_imag
_atom_type_scat_source
C C 0.0033 0.0016 'International Tables Vol C Tables 4.2.6.8 and 6.1.1.4'
H H 0.0000 0.0000 'International Tables Vol C Tables 4.2.6.8 and 6.1.1.4'
N N 0.0061 0.0033 'International Tables Vol C Tables 4.2.6.8 and 6.1.1.4'
In In -0.7276 1.3100 'International Tables Vol C Tables 4.2.6.8 and 6.1.1.4'
Se Se -0.0929 2.2259 'International Tables Vol C Tables 4.2.6.8 and 6.1.1.4'
Br Br -0.2901 2.4595 'International Tables Vol C Tables 4.2.6.8 and 6.1.1.4'

loop_
_geom_angle_atom_site_label_1
_geom_angle_atom_site_label_2
_geom_angle_atom_site_label_3
_geom_angle
_geom_angle_site_symmetry_1
_geom_angle_site_symmetry_3
_geom_angle_publ_flag
N2 In1 N1 71.7(2) . . ?
N2 In1 Br1 101.3(2) . . ?
N1 In1 Br1 95.99(18) . . ?
N2 In1 Br2 151.7(2) . . ?
N1 In1 Br2 94.02(16) . . ?
Br1 In1 Br2 104.40(4) . . ?
N2 In1 Se1 79.52(16) . . ?
N1 In1 Se1 146.51(18) . . ?
Br1 In1 Se1 106.24(4) . . ?
Br2 In1 Se1 104.01(3) . . ?
C8 Se1 In1 91.9(2) . . ?
C5 N1 C1 119.8(7) . . ?
C5 N1 In1 124.1(6) . . ?
C1 N1 In1 115.9(5) . . ?
C8 N4 C10 124.1(7) . . ?
C8 N4 C9 120.2(7) . . ?
C10 N4 C9 115.6(7) . . ?
C6 N2 N3 117.7(6) . . ?
C6 N2 In1 119.7(5) . . ?
N3 N2 In1 122.6(5) . . ?
C8 N3 N2 115.6(6) . . ?
C6 C7 H7AB 109.5 . . ?
C6 C7 H7AC 109.5 . . ?
H7AB C7 H7AC 109.5 . . ?
C6 C7 H7AA 109.5 . . ?
H7AB C7 H7AA 109.5 . . ?
H7AC C7 H7AA 109.5 . . ?
N1 C1 C2 120.1(7) . . ?
N1 C1 C6 117.1(7) . . ?
C2 C1 C6 122.7(7) . . ?
N2 C6 C1 115.5(7) . . ?
N2 C6 C7 122.8(7) . . ?
C1 C6 C7 121.7(7) . . ?
C1 C2 C3 119.0(8) . . ?
C1 C2 H2AA 120.5 . . ?
C3 C2 H2AA 120.5 . . ?
C4 C3 C2 120.1(8) . . ?
C4 C3 H3AA 119.9 . . ?
C2 C3 H3AA 119.9 . . ?
N1 C5 C4 122.2(8) . . ?
N1 C5 H5AA 118.9 . . ?
C4 C5 H5AA 118.9 . . ?
N4 C10 H10A 109.5 . . ?
N4 C10 H10B 109.5 . . ?
H10A C10 H10B 109.5 . . ?
N4 C10 H10C 109.5 . . ?
H10A C10 H10C 109.5 . . ?
H10B C10 H10C 109.5 . . ?
N3 C8 N4 115.9(7) . . ?
N3 C8 Se1 127.1(6) . . ?
N4 C8 Se1 116.8(6) . . ?
C3 C4 C5 118.7(8) . . ?
C3 C4 H4AA 120.7 . . ?
C5 C4 H4AA 120.7 . . ?
N4 C9 H9AC 109.5 . . ?
N4 C9 H9AB 109.5 . . ?
H9AC C9 H9AB 109.5 . . ?
N4 C9 H9AA 109.5 . . ?
H9AC C9 H9AA 109.5 . . ?
H9AB C9 H9AA 109.5 . . ?

loop_
_geom_bond_atom_site_label_1
_geom_bond_atom_site_label_2
_geom_bond_distance
_geom_bond_site_symmetry_2
_geom_bond_publ_flag
In1 N2 2.257(6) . ?
In1 N1 2.261(6) . ?
In1 Br1 2.5512(12) . ?
In1 Br2 2.5594(9) . ?
In1 Se1 2.5677(9) . ?
Se1 C8 1.908(8) . ?
N1 C5 1.339(10) . ?
N1 C1 1.350(10) . ?
N4 C8 1.339(10) . ?
N4 C10 1.452(10) . ?
N4 C9 1.479(11) . ?
N2 C6 1.281(10) . ?
N2 N3 1.372(9) . ?
N3 C8 1.334(10) . ?
C7 C6 1.502(10) . ?
C7 H7AB 0.9800 . ?
C7 H7AC 0.9800 . ?
C7 H7AA 0.9800 . ?
C1 C2 1.397(11) . ?
C1 C6 1.477(10) . ?
C2 C3 1.398(13) . ?
C2 H2AA 0.9500 . ?
C3 C4 1.348(13) . ?
C3 H3AA 0.9500 . ?
C5 C4 1.392(12) . ?
C5 H5AA 0.9500 . ?
C10 H10A 0.9800 . ?
C10 H10B 0.9800 . ?
C10 H10C 0.9800 . ?
C4 H4AA 0.9500 . ?
C9 H9AC 0.9800 . ?
C9 H9AB 0.9800 . ?
C9 H9AA 0.9800 . ?
